data_4034283
loop_
_publ_author_name
'Ward, Jonathan S.'
'Nobuyasu, Roberto S.'
'Fox, Mark A.'
'Aguilar, Juan A.'
'Hall, David'
'Batsanov, Andrei S.'
'Ren, Zhongjie'
'Dias, Fernando B.'
'Bryce, Martin R.'

_publ_section_title
;
 Impact of Methoxy Substituents on Thermally Activated Delayed
 Fluorescence and Room-Temperature Phosphorescence in All-Organic
 Donor-Acceptor Systems.
;
_journal_issue 7
_journal_name_full 'The Journal of organic chemistry'
_journal_page_first 3801
_journal_page_last 3816
_journal_paper_doi 10.1021/acs.joc.8b02848
_journal_volume 84
_journal_year 2019
_chemical_formula_moiety 'C42 H34 N2 O4 S3, 2(C4 H8 O)'
_chemical_formula_sum 'C50 H50 N2 O6 S3'
_chemical_formula_weight 871.10
_space_group_crystal_system monoclinic
_space_group_IT_number 14
_space_group_name_Hall '-P 2yn'
_space_group_name_H-M_alt 'P 1 21/n 1'
_atom_sites_solution_hydrogens mixed
_atom_sites_solution_primary dual
_atom_sites_solution_secondary difmap
_audit_creation_date 2018-09-07
_audit_creation_method
;
Olex2 1.2-beta
(compiled 2018.05.29 svn.r3508 for OlexSys, GUI svn.r5506)
;
_cell_angle_alpha 90
_cell_angle_beta 113.4236(17)
_cell_angle_gamma 90
_cell_formula_units_Z 8
_cell_length_a 23.4225(8)
_cell_length_b 14.2185(5)
_cell_length_c 28.8398(10)
_cell_measurement_reflns_used 9938
_cell_measurement_temperature 120
_cell_measurement_theta_max 66.65
_cell_measurement_theta_min 3.34
_cell_volume 8813.1(5)
_computing_cell_refinement 'SAINT v8.38A (Bruker, 2016)'
_computing_data_collection 'APEX3 v.2016.1-0 (Bruker, 2016)'
_computing_data_reduction 'SAINT v8.38A (Bruker, 2016)'
_computing_molecular_graphics 'Olex2 (Dolomanov et al., 2009)'
_computing_publication_material 'Olex2 (Dolomanov et al., 2009)'
_computing_structure_refinement 'ShelXL 2018/3 multi-CPU version (Sheldrick, 2015a)'
_computing_structure_solution 'ShelXT 2018/2 (Sheldrick, 2015)'
_diffrn_ambient_temperature 120
_diffrn_detector_area_resol_mean 10.4
_diffrn_detector_type 'Bruker PHOTON 100 CMOS'
_diffrn_measured_fraction_theta_full 0.981
_diffrn_measured_fraction_theta_max 0.981
_diffrn_measurement_device '3-circle area detector diffractometer'
_diffrn_measurement_device_type 'Bruker D8 Venture'
_diffrn_measurement_method \w-scan
_diffrn_radiation_monochromator 'focusing mirrors'
_diffrn_radiation_probe x-ray
_diffrn_radiation_type CuK\a
_diffrn_radiation_wavelength 1.54184
_diffrn_reflns_av_R_equivalents 0.0773
_diffrn_reflns_av_unetI/netI 0.0572
_diffrn_reflns_Laue_measured_fraction_full 0.981
_diffrn_reflns_Laue_measured_fraction_max 0.981
_diffrn_reflns_limit_h_max 27
_diffrn_reflns_limit_h_min -27
_diffrn_reflns_limit_k_max 16
_diffrn_reflns_limit_k_min -16
_diffrn_reflns_limit_l_max 34
_diffrn_reflns_limit_l_min -34
_diffrn_reflns_number 83813
_diffrn_reflns_point_group_measured_fraction_full 0.981
_diffrn_reflns_point_group_measured_fraction_max 0.981
_diffrn_reflns_theta_full 66.690
_diffrn_reflns_theta_max 66.690
_diffrn_reflns_theta_min 3.122
_diffrn_source 'microfocus sealed X-ray tube'
_diffrn_source_type 'Incoatec I\mS microsource'
_diffrn_standards_number 0
_exptl_absorpt_coefficient_mu 1.961
_exptl_absorpt_correction_T_max 0.9498
_exptl_absorpt_correction_T_min 0.7037
_exptl_absorpt_correction_type integration
_exptl_absorpt_process_details
; SADABS-2016/2 (Krause et al., 2015) was used for absorption correction. wR2(int) was 
  0.0985 before and 0.0589 after correction. The Ratio of minimum to maximum 
  transmission is 0.7409. The \l/2 correction factor is Not present.
;
_exptl_crystal_colour colourless
_exptl_crystal_colour_primary colourless
_exptl_crystal_density_diffrn 1.313
_exptl_crystal_description needle
_exptl_crystal_F_000 3680
_exptl_crystal_size_max 0.302
_exptl_crystal_size_mid 0.063
_exptl_crystal_size_min 0.039
_platon_squeeze_details 'PLATON SQUEEZE v.21116 (Spek, 2015)'
_refine_diff_density_max 0.687
_refine_diff_density_min -0.279
_refine_diff_density_rms 0.058
_refine_ls_extinction_coef 0.00017(2)
_refine_ls_extinction_expression Fc^*^=kFc[1+0.001xFc^2^\l^3^/sin(2\q)]^-1/4^
_refine_ls_extinction_method 'SHELXL-2018/3 (Sheldrick, 2015)'
_refine_ls_goodness_of_fit_ref 1.023
_refine_ls_hydrogen_treatment constr
_refine_ls_matrix_type full
_refine_ls_number_parameters 1045
_refine_ls_number_reflns 15320
_refine_ls_number_restraints 7
_refine_ls_restrained_S_all 1.024
_refine_ls_R_factor_all 0.0924
_refine_ls_R_factor_gt 0.0585
_refine_ls_shift/su_max 0.002
_refine_ls_shift/su_mean 0.000
_refine_ls_structure_factor_coef Fsqd
_refine_ls_weighting_details 'w=1/[\s^2^(Fo^2^)+(0.0683P)^2^+9.2574P] where P=(Fo^2^+2Fc^2^)/3'
_refine_ls_weighting_scheme calc
_refine_ls_wR_factor_gt 0.1429
_refine_ls_wR_factor_ref 0.1579
_reflns_Friedel_coverage 0.000
_reflns_number_gt 10492
_reflns_number_total 15320
_reflns_threshold_expression 'I > 2\s(I)'
_cod_data_source_file jo8b02848_si_003.cif
_cod_data_source_block 3b_18s234
_cod_depositor_comments
;
The following automatic conversions were performed:

data item '_diffrn_radiation_probe' value 'X-ray' was changed to
'x-ray' in accordance with the
/home/data/users/saulius/crontab/automatic-downloads/current/ACS/lib/dictionaries/cif_core.dic
dictionary named 'cif_core.dic' version 2.4.2 last updated on
2011-04-26.

Automatic conversion script
Id: cif_fix_values 6909 2019-04-08 15:41:33Z antanas 
;
_cod_database_code 4034283
_ccdc_comments 'PhCl solvate CCDC-11866361'
_shelx_shelxl_version_number 2018/3
_shelx_space_group_comment
;
The symmetry employed for this shelxl refinement is uniquely defined
by the following loop, which should always be used as a source of
symmetry information in preference to the above space-group names.
They are only intended as comments.
;
_shelx_estimated_absorpt_t_max 0.927
_shelx_estimated_absorpt_t_min 0.589
_olex2_refinement_description
;
1. Fixed Uiso
 At 1.2 times of:
  All C(H) groups, All C(H,H) groups
 At 1.5 times of:
  All C(H,H,H) groups
2. Restrained distances
 O3B-C43
 1.4 with sigma of 0.02
 C5S-C7S = C5S-C11S
 1.5 with sigma of 0.02
 C2S-C1S \\sim C3S-C2S \\sim C3S-C4S
 with sigma of 0.02
 O1S-C1S \\sim O1S-C4S
 with sigma of 0.02
3. Others
 Fixed Sof: H16'(0.6) H23'(0.4) H30'(0.8) H37'(0.2) O3'(0.6) O4'(0.8)
 C41'(0.6) H41A(0.6) H41B(0.6) H41C(0.6) C42'(0.8) H42A(0.8) H42B(0.8)
 H42C(0.8) O3B'(0.4) O4B'(0.2) C43'(0.4) H43A(0.4) H43B(0.4) H43C(0.4)
 C44'(0.2) H44A(0.2) H44B(0.2) H44C(0.2) H16(0.18) H23(0.82) H30(0.87)
 H37(0.13) O3(0.82) O4(0.87) C41(0.82) H41D(0.82) H41E(0.82) H41F(0.82)
 C42(0.86) H42D(0.87) H42E(0.87) H42F(0.87) O3B(0.18) O4B(0.13) C43(0.18)
 H43D(0.18) H43E(0.18) H43F(0.18) C44(0.13) H44D(0.13) H44E(0.13) H44F(0.13)
 C5S(0.3) C6S(0.2) C7S(0.15) C8S(0.15) C9S(0.1) C10S(0.25) C11S(0.2)
4.a Riding coordinates:
 C30'(H30'), C37'(H37'), C23(H23), C30(H30)
4.b Secondary CH2 refined with riding coordinates:
 C1S(H1SA,H1SB), C2S(H2SA,H2SB), C3S(H3SA,H3SB), C4S(H4SA,H4SB)
4.c Me refined with riding coordinates:
 C41'(H41A,H41B,H41C), C43'(H43A,H43B,H43C), C44'(H44A,H44B,H44C), C42(H42D,
 H42E,H42F), C43(H43D,H43E,H43F), C44(H44D,H44E,H44F)
4.d Aromatic/amide H refined with riding coordinates:
 C2'(H2'), C3'(H3'), C5'(H5'), C8'(H8'), C10'(H10'), C11'(H11'), C15'(H15'),
 C16'(H16'), C17'(H17'), C22'(H22'), C23'(H23'), C24'(H24'), C29'(H29'),
 C31'(H31'), C36'(H36'), C38'(H38'), C2(H2), C3(H3), C5(H5), C8(H8), C10(H10),
 C11(H11), C15(H15), C16(H16), C17(H17), C22(H22), C24(H24), C29(H29), C31(H31),
  C36(H36), C37(H37), C38(H38)
4.e Idealised Me refined as rotating group:
 C25'(H25A,H25B,H25C), C26'(H26A,H26B,H26C), C39'(H39A,H39B,H39C), C40'(H40A,
 H40B,H40C), C42'(H42A,H42B,H42C), C25(H25D,H25E,H25F), C26(H26D,H26E,H26F),
 C39(H39D,H39E,H39F), C40(H40D,H40E,H40F), C41(H41D,H41E,H41F)
;
_platon_squeeze_void_probe_radius 1.20
_olex2_diffrn_ambient_temperature_device 'Oxford Cryosystems'
_olex2_submission_special_instructions 'No special instructions were received'

loop_
_space_group_symop_operation_xyz
'x, y, z'
'-x+1/2, y+1/2, -z+1/2'
'-x, -y, -z'
'x-1/2, -y-1/2, z-1/2'

loop_
_atom_site_label
_atom_site_type_symbol
_atom_site_fract_x
_atom_site_fract_y
_atom_site_fract_z
_atom_site_U_iso_or_equiv
_atom_site_adp_type
_atom_site_occupancy
_atom_site_site_symmetry_order
_atom_site_calc_flag
_atom_site_refinement_flags_posn
_atom_site_refinement_flags_occupancy
_atom_site_disorder_assembly
_atom_site_disorder_group
S1' S 0.08923(3) 0.48043(5) 0.64598(3) 0.02558(18) Uani 1 1 d . . . .
S2' S 0.25570(4) 0.51633(6) 0.92457(3) 0.0354(2) Uani 1 1 d . . . .
S3' S 0.42418(4) 0.52153(6) 0.69155(3) 0.0393(2) Uani 1 1 d . . . .
O1' O 0.07938(10) 0.58027(15) 0.63870(8) 0.0336(5) Uani 1 1 d . . . .
O2' O 0.03944(10) 0.42159(16) 0.61335(8) 0.0347(6) Uani 1 1 d . . . .
N1' N 0.19240(12) 0.35679(18) 0.85973(9) 0.0275(6) Uani 1 1 d . . . .
N2' N 0.34044(12) 0.35935(18) 0.66800(10) 0.0283(6) Uani 1 1 d . . . .
C1' C 0.11230(14) 0.4506(2) 0.71014(11) 0.0257(7) Uani 1 1 d . . . .
C2' C 0.07774(15) 0.4562(2) 0.73977(12) 0.0285(7) Uani 1 1 d . . . .
H2' H 0.037345 0.479650 0.726469 0.034 Uiso 1 1 calc R . . .
C3' C 0.10476(15) 0.4263(2) 0.78918(12) 0.0290(7) Uani 1 1 d . . . .
H3' H 0.081954 0.428949 0.809192 0.035 Uiso 1 1 calc R . . .
C4' C 0.16608(15) 0.3918(2) 0.81010(12) 0.0268(7) Uani 1 1 d . . . .
C5' C 0.20075(15) 0.3905(2) 0.78017(12) 0.0277(7) Uani 1 1 d . . . .
H5' H 0.241944 0.370513 0.793718 0.033 Uiso 1 1 calc R . . .
C6' C 0.17336(14) 0.4191(2) 0.73056(11) 0.0242(7) Uani 1 1 d . . . .
C7' C 0.20239(14) 0.4193(2) 0.69319(11) 0.0243(7) Uani 1 1 d . . . .
C8' C 0.26203(14) 0.3914(2) 0.70123(12) 0.0270(7) Uani 1 1 d . . . .
H8' H 0.289575 0.373101 0.733301 0.032 Uiso 1 1 calc R . . .
C9' C 0.28086(14) 0.3907(2) 0.66074(12) 0.0264(7) Uani 1 1 d . . . .
C10' C 0.23878(15) 0.4204(2) 0.61280(12) 0.0293(7) Uani 1 1 d . . . .
H10' H 0.251272 0.420878 0.585964 0.035 Uiso 1 1 calc R . . .
C11' C 0.17884(15) 0.4491(2) 0.60478(12) 0.0287(7) Uani 1 1 d . . . .
H11' H 0.151278 0.469018 0.573038 0.034 Uiso 1 1 calc R . . .
C12' C 0.16116(14) 0.4474(2) 0.64547(11) 0.0248(7) Uani 1 1 d . . . .
C13' C 0.25877(16) 0.3457(2) 0.88260(12) 0.0330(8) Uani 1 1 d . . . .
C14' C 0.2877(2) 0.2660(3) 0.87348(14) 0.0469(10) Uani 1 1 d . . . .
C15' C 0.3523(2) 0.2642(4) 0.89275(17) 0.0628(13) Uani 1 1 d . . . .
H15' H 0.372393 0.212521 0.886401 0.075 Uiso 1 1 calc R . . .
C16' C 0.3869(2) 0.3375(4) 0.92096(18) 0.0681(14) Uani 1 1 d . . . .
H16' H 0.430016 0.335024 0.932849 0.082 Uiso 0.6 1 calc R P A 1
C17' C 0.35892(18) 0.4151(3) 0.93214(15) 0.0541(11) Uani 1 1 d . . . .
H17' H 0.382670 0.463730 0.952158 0.065 Uiso 1 1 calc R . . .
C18' C 0.29392(16) 0.4182(3) 0.91240(13) 0.0366(8) Uani 1 1 d . . . .
C19' C 0.18882(15) 0.4594(2) 0.92556(12) 0.0289(7) Uani 1 1 d . . . .
C20' C 0.16433(15) 0.3830(2) 0.89387(12) 0.0294(7) Uani 1 1 d . . . .
C21' C 0.11360(16) 0.3330(3) 0.89539(13) 0.0364(8) Uani 1 1 d . . . .
C22' C 0.08652(17) 0.3663(3) 0.92709(14) 0.0430(9) Uani 1 1 d . . . .
H22' H 0.052280 0.335052 0.928326 0.052 Uiso 1 1 calc R . . .
C23' C 0.10923(17) 0.4448(3) 0.95680(13) 0.0398(9) Uani 1 1 d . . . .
H23' H 0.089133 0.466920 0.976716 0.048 Uiso 0.4 1 calc R P B 2
C24' C 0.16118(17) 0.4910(2) 0.95745(13) 0.0363(8) Uani 1 1 d . . . .
H24' H 0.177465 0.542227 0.978686 0.044 Uiso 1 1 calc R . . .
C25' C 0.2499(2) 0.1855(3) 0.84221(16) 0.0637(13) Uani 1 1 d . . . .
H25A H 0.224211 0.207717 0.808975 0.096 Uiso 1 1 calc GR . . .
H25B H 0.223997 0.160175 0.857950 0.096 Uiso 1 1 calc GR . . .
H25C H 0.277293 0.137370 0.839789 0.096 Uiso 1 1 calc GR . . .
C26' C 0.0896(2) 0.2465(3) 0.86378(15) 0.0538(11) Uani 1 1 d . . . .
H26A H 0.123575 0.204185 0.868889 0.081 Uiso 1 1 calc GR . . .
H26B H 0.070574 0.263854 0.828770 0.081 Uiso 1 1 calc GR . . .
H26C H 0.059474 0.216045 0.873465 0.081 Uiso 1 1 calc GR . . .
C27' C 0.38786(15) 0.3562(2) 0.71872(13) 0.0336(8) Uani 1 1 d . . . .
C28' C 0.39267(17) 0.2804(3) 0.75109(15) 0.0432(10) Uani 1 1 d . . . .
C29' C 0.43811(19) 0.2860(3) 0.80063(16) 0.0538(12) Uani 1 1 d . . . .
H29' H 0.441181 0.237736 0.823263 0.065 Uiso 1 1 calc R . . .
C30' C 0.47839(19) 0.3616(4) 0.81660(16) 0.0592(12) Uani 1 1 d . . . .
H30' H 0.507194 0.364455 0.849945 0.071 Uiso 0.8 1 d R P C 1
C31' C 0.47570(18) 0.4328(3) 0.78323(15) 0.0529(11) Uani 1 1 d . . . .
H31' H 0.504169 0.482024 0.793262 0.063 Uiso 1 1 calc R . . .
C32' C 0.42984(15) 0.4299(3) 0.73439(13) 0.0363(8) Uani 1 1 d . . . .
C33' C 0.40214(14) 0.4546(2) 0.63542(12) 0.0300(7) Uani 1 1 d . . . .
C34' C 0.36353(15) 0.3780(2) 0.62977(13) 0.0308(8) Uani 1 1 d . . . .
C35' C 0.34751(17) 0.3196(2) 0.58735(14) 0.0396(9) Uani 1 1 d . . . .
C36' C 0.36762(18) 0.3446(3) 0.55017(15) 0.0452(10) Uani 1 1 d . . . .
H36' H 0.356555 0.307537 0.521345 0.054 Uiso 1 1 calc R . . .
C37' C 0.40389(18) 0.4237(3) 0.55482(14) 0.0446(9) Uani 1 1 d . . . .
H37' H 0.415549 0.440218 0.528617 0.053 Uiso 0.2 1 d R P D 2
C38' C 0.42321(16) 0.4776(3) 0.59816(13) 0.0377(8) Uani 1 1 d . . . .
H38' H 0.449842 0.528307 0.602323 0.045 Uiso 1 1 calc R . . .
C39' C 0.3506(2) 0.1964(3) 0.73351(18) 0.0592(12) Uani 1 1 d . . . .
H39A H 0.360734 0.161800 0.709246 0.089 Uiso 1 1 calc GR . . .
H39B H 0.308085 0.217087 0.718179 0.089 Uiso 1 1 calc GR . . .
H39C H 0.355927 0.156729 0.761876 0.089 Uiso 1 1 calc GR . . .
C40' C 0.3077(2) 0.2339(3) 0.58178(18) 0.0616(13) Uani 1 1 d . . . .
H40A H 0.268484 0.252380 0.582169 0.092 Uiso 1 1 calc GR . . .
H40B H 0.328396 0.191479 0.609246 0.092 Uiso 1 1 calc GR . . .
H40C H 0.300852 0.203251 0.550355 0.092 Uiso 1 1 calc GR . . .
O3' O 0.0816(2) 0.4762(4) 0.98927(19) 0.0682(15) Uani 0.6 1 d . P E 1
O4' O 0.41584(15) 0.4431(3) 0.51352(12) 0.0506(9) Uani 0.8 1 d . P F 1
C41' C 0.1046(5) 0.5593(7) 1.0206(4) 0.090(3) Uani 0.6 1 d . P E 1
H41A H 0.080255 0.569966 1.040172 0.134 Uiso 0.6 1 calc R P E 1
H41B H 0.147349 0.549976 1.042921 0.134 Uiso 0.6 1 calc R P E 1
H41C H 0.101380 0.612898 0.999464 0.134 Uiso 0.6 1 calc R P E 1
C42' C 0.4429(3) 0.5337(5) 0.5128(2) 0.079(2) Uani 0.8 1 d . P F 1
H42A H 0.446863 0.542061 0.481171 0.119 Uiso 0.8 1 calc GR P F 1
H42B H 0.483311 0.537375 0.539966 0.119 Uiso 0.8 1 calc GR P F 1
H42C H 0.416694 0.582157 0.516801 0.119 Uiso 0.8 1 calc GR P F 1
O3B' O 0.4521(3) 0.3343(6) 0.9379(3) 0.069(2) Uani 0.4 1 d . P G 2
O4B' O 0.5133(6) 0.3734(9) 0.8664(5) 0.041(3) Uiso 0.2 1 d . P H 2
C43' C 0.4871(6) 0.4089(10) 0.9625(5) 0.090(5) Uani 0.4 1 d . P G 2
H43A H 0.530251 0.395154 0.971354 0.135 Uiso 0.4 1 calc R P G 2
H43B H 0.475427 0.463204 0.941008 0.135 Uiso 0.4 1 calc R P G 2
H43C H 0.480257 0.421086 0.992674 0.135 Uiso 0.4 1 calc R P G 2
C44' C 0.5473(10) 0.4535(16) 0.8850(9) 0.062(6) Uiso 0.2 1 d . P H 2
H44A H 0.568748 0.448366 0.921066 0.092 Uiso 0.2 1 calc R P H 2
H44B H 0.577082 0.461255 0.870130 0.092 Uiso 0.2 1 calc R P H 2
H44C H 0.519984 0.506832 0.876980 0.092 Uiso 0.2 1 calc R P H 2
S1 S 0.41329(3) 0.35774(6) 0.36489(3) 0.02844(19) Uani 1 1 d . . . .
S2 S 0.06919(4) 0.38239(6) 0.31234(3) 0.0389(2) Uani 1 1 d . . . .
S3 S 0.25065(4) 0.39016(6) 0.08233(3) 0.0365(2) Uani 1 1 d . . . .
O1 O 0.42662(10) 0.45655(16) 0.37276(9) 0.0370(6) Uani 1 1 d . . . .
O2 O 0.46072(10) 0.29537(17) 0.39774(8) 0.0366(6) Uani 1 1 d . . . .
N1 N 0.31370(12) 0.23545(18) 0.15139(9) 0.0289(6) Uani 1 1 d . . . .
N2 N 0.16273(12) 0.23341(18) 0.34302(10) 0.0270(6) Uani 1 1 d . . . .
C1 C 0.39097(14) 0.3272(2) 0.30107(12) 0.0263(7) Uani 1 1 d . . . .
C2 C 0.42591(15) 0.3331(2) 0.27223(12) 0.0295(7) Uani 1 1 d . . . .
H2 H 0.466331 0.356436 0.286157 0.035 Uiso 1 1 calc R . . .
C3 C 0.40016(14) 0.3042(2) 0.22268(12) 0.0295(7) Uani 1 1 d . . . .
H3 H 0.423516 0.307526 0.203129 0.035 Uiso 1 1 calc R . . .
C4 C 0.33885(14) 0.2695(2) 0.20118(11) 0.0257(7) Uani 1 1 d . . . .
C5 C 0.30339(14) 0.2673(2) 0.23031(11) 0.0259(7) Uani 1 1 d . . . .
H5 H 0.262254 0.247105 0.216135 0.031 Uiso 1 1 calc R . . .
C6 C 0.32963(14) 0.2953(2) 0.28018(12) 0.0253(7) Uani 1 1 d . . . .
C7 C 0.30011(14) 0.2960(2) 0.31706(11) 0.0237(7) Uani 1 1 d . . . .
C8 C 0.24067(14) 0.2670(2) 0.30909(12) 0.0255(7) Uani 1 1 d . . . .
H8 H 0.213790 0.246013 0.277341 0.031 Uiso 1 1 calc R . . .
C9 C 0.22110(14) 0.2692(2) 0.34904(12) 0.0263(7) Uani 1 1 d . . . .
C10 C 0.26151(15) 0.3072(2) 0.39618(12) 0.0299(7) Uani 1 1 d . . . .
H10 H 0.248076 0.312041 0.422404 0.036 Uiso 1 1 calc R . . .
C11 C 0.32056(15) 0.3371(2) 0.40351(12) 0.0294(7) Uani 1 1 d . . . .
H11 H 0.346939 0.361934 0.434467 0.035 Uiso 1 1 calc R . . .
C12 C 0.34000(14) 0.3297(2) 0.36420(12) 0.0275(7) Uani 1 1 d . . . .
C13 C 0.24746(16) 0.2224(2) 0.12706(12) 0.0308(8) Uani 1 1 d . . . .
C14 C 0.21239(16) 0.2921(2) 0.09470(12) 0.0338(8) Uani 1 1 d . . . .
C15 C 0.14759(17) 0.2865(3) 0.07202(14) 0.0457(9) Uani 1 1 d . . . .
H15 H 0.124188 0.332725 0.049729 0.055 Uiso 1 1 calc R . . .
C16 C 0.11903(18) 0.2093(3) 0.08390(16) 0.0543(11) Uani 1 1 d . . . .
H16 H 0.075837 0.205833 0.070898 0.065 Uiso 0.18 1 calc R P I 2
C17 C 0.15389(19) 0.1381(3) 0.11458(15) 0.0510(11) Uani 1 1 d . . . .
H17 H 0.133899 0.086335 0.120991 0.061 Uiso 1 1 calc R . . .
C18 C 0.21849(18) 0.1426(3) 0.13609(13) 0.0403(9) Uani 1 1 d . . . .
C19 C 0.31911(16) 0.3345(2) 0.08465(12) 0.0329(8) Uani 1 1 d . . . .
C20 C 0.34363(16) 0.2602(2) 0.11797(12) 0.0308(7) Uani 1 1 d . . . .
C21 C 0.39537(17) 0.2103(3) 0.11927(13) 0.0391(9) Uani 1 1 d . . . .
C22 C 0.42481(19) 0.2419(3) 0.08873(15) 0.0509(11) Uani 1 1 d . . . .
H22 H 0.460250 0.211170 0.089557 0.061 Uiso 1 1 calc R . . .
C23 C 0.4020(2) 0.3184(3) 0.05716(16) 0.0550(11) Uani 1 1 d . . . .
H23 H 0.423656 0.339904 0.038294 0.066 Uiso 0.82 1 d R P J 1
C24 C 0.34804(18) 0.3637(3) 0.05368(14) 0.0446(9) Uani 1 1 d . . . .
H24 H 0.331612 0.412827 0.030952 0.054 Uiso 1 1 calc R . . .
C25 C 0.2560(2) 0.0623(3) 0.16889(15) 0.0506(10) Uani 1 1 d . . . .
H25D H 0.228276 0.013606 0.170185 0.076 Uiso 1 1 calc GR . . .
H25E H 0.279714 0.085058 0.202426 0.076 Uiso 1 1 calc GR . . .
H25F H 0.283715 0.037469 0.154775 0.076 Uiso 1 1 calc GR . . .
C26 C 0.4190(2) 0.1252(3) 0.15202(15) 0.0551(11) Uani 1 1 d . . . .
H26D H 0.384517 0.085892 0.149451 0.083 Uiso 1 1 calc GR . . .
H26E H 0.440892 0.144490 0.186497 0.083 Uiso 1 1 calc GR . . .
H26F H 0.446614 0.090716 0.141082 0.083 Uiso 1 1 calc GR . . .
C27 C 0.11643(15) 0.2198(2) 0.29223(12) 0.0311(8) Uani 1 1 d . . . .
C28 C 0.11715(17) 0.1401(3) 0.26355(15) 0.0429(9) Uani 1 1 d . . . .
C29 C 0.0740(2) 0.1355(3) 0.21466(17) 0.0580(13) Uani 1 1 d . . . .
H29 H 0.075106 0.085004 0.194504 0.070 Uiso 1 1 calc R . . .
C30 C 0.0293(2) 0.2035(4) 0.19475(16) 0.0632(14) Uani 1 1 d . . . .
H30 H 0.001168 0.199449 0.161249 0.076 Uiso 0.87 1 d R P K 1
C31 C 0.02586(17) 0.2790(3) 0.22398(15) 0.0520(11) Uani 1 1 d . . . .
H31 H -0.005529 0.323679 0.210916 0.062 Uiso 1 1 calc R . . .
C32 C 0.07047(15) 0.2868(3) 0.27346(13) 0.0366(8) Uani 1 1 d . . . .
C33 C 0.09504(15) 0.3238(2) 0.37138(12) 0.0302(7) Uani 1 1 d . . . .
C34 C 0.13889(14) 0.2529(2) 0.38067(12) 0.0287(7) Uani 1 1 d . . . .
C35 C 0.15778(16) 0.2012(3) 0.42518(13) 0.0371(8) Uani 1 1 d . . . .
C36 C 0.13555(17) 0.2271(3) 0.46116(14) 0.0448(10) Uani 1 1 d . . . .
H36 H 0.148881 0.194589 0.491617 0.054 Uiso 1 1 calc R . . .
C37 C 0.09364(17) 0.3009(3) 0.45260(13) 0.0422(9) Uani 1 1 d . . . .
H37 H 0.080417 0.318536 0.477773 0.051 Uiso 0.13 1 calc R P L 2
C38 C 0.07132(16) 0.3484(3) 0.40666(13) 0.0372(8) Uani 1 1 d . . . .
H38 H 0.041403 0.395346 0.399866 0.045 Uiso 1 1 calc R . . .
C39 C 0.1636(2) 0.0630(3) 0.28452(18) 0.0596(12) Uani 1 1 d . . . .
H39D H 0.155699 0.030582 0.310562 0.089 Uiso 1 1 calc GR . . .
H39E H 0.204759 0.089218 0.298431 0.089 Uiso 1 1 calc GR . . .
H39F H 0.160234 0.019626 0.258043 0.089 Uiso 1 1 calc GR . . .
C40 C 0.2020(2) 0.1201(3) 0.43401(16) 0.0541(11) Uani 1 1 d . . . .
H40D H 0.241893 0.143153 0.437238 0.081 Uiso 1 1 calc GR . . .
H40E H 0.186108 0.077395 0.405979 0.081 Uiso 1 1 calc GR . . .
H40F H 0.206110 0.087942 0.464452 0.081 Uiso 1 1 calc GR . . .
O3 O 0.05552(15) 0.1943(3) 0.06736(14) 0.0659(10) Uani 0.82 1 d . P M 1
O4 O 0.07540(14) 0.3196(2) 0.49135(10) 0.0531(9) Uani 0.87 1 d . P N 1
C41 C 0.0166(3) 0.2631(5) 0.0340(2) 0.0777(19) Uani 0.82 1 d . P M 1
H41D H 0.026073 0.323809 0.049750 0.117 Uiso 0.82 1 calc GR P M 1
H41E H -0.026146 0.248015 0.026254 0.117 Uiso 0.82 1 calc GR P M 1
H41F H 0.023645 0.263859 0.003381 0.117 Uiso 0.82 1 calc GR P M 1
C42 C 0.0333(2) 0.3965(4) 0.48485(17) 0.0638(16) Uani 0.86 1 d . P N 1
H42D H 0.024180 0.402326 0.514372 0.096 Uiso 0.87 1 calc R P N 1
H42E H 0.052045 0.453649 0.479972 0.096 Uiso 0.87 1 calc R P N 1
H42F H -0.004538 0.385089 0.455861 0.096 Uiso 0.87 1 calc R P N 1
O3B O 0.4471(8) 0.3584(13) 0.0381(7) 0.068(5) Uiso 0.18 1 d D P O 2
O4B O -0.0148(9) 0.2511(13) 0.1433(7) 0.042(5) Uiso 0.13 1 d . P P 2
C43 C 0.5070(14) 0.329(3) 0.0382(16) 0.137(15) Uiso 0.18 1 d D P O 2
H43D H 0.521738 0.375634 0.021607 0.205 Uiso 0.18 1 calc R P O 2
H43E H 0.536620 0.321291 0.072390 0.205 Uiso 0.18 1 calc R P O 2
H43F H 0.501991 0.270052 0.020581 0.205 Uiso 0.18 1 calc R P O 2
C44 C -0.0484(15) 0.325(2) 0.1300(12) 0.056(8) Uiso 0.13 1 d . P P 2
H44D H -0.068279 0.327837 0.093832 0.083 Uiso 0.13 1 calc R P P 2
H44E H -0.079397 0.323486 0.143922 0.083 Uiso 0.13 1 calc R P P 2
H44F H -0.022599 0.379692 0.142378 0.083 Uiso 0.13 1 calc R P P 2
C5S C 0.1385(9) 0.5789(15) 1.0913(8) 0.088(6) Uiso 0.3 1 d D P Q 2
C6S C 0.1273(14) 0.608(2) 1.0658(13) 0.065(7) Uiso 0.2 1 d . P Q 2
C7S C 0.0701(12) 0.584(3) 1.0578(13) 0.087(11) Uiso 0.15 1 d D P Q 2
C8S C 0.033(2) 0.630(3) 1.0106(17) 0.106(13) Uiso 0.15 1 d . P Q 2
C9S C 0.060(3) 0.687(5) 0.984(3) 0.11(2) Uiso 0.1 1 d . P Q 2
C10S C 0.1228(10) 0.6549(16) 1.0146(8) 0.078(6) Uiso 0.25 1 d . P Q 2
C11S C 0.1023(12) 0.6303(16) 1.0433(9) 0.056(6) Uiso 0.2 1 d D P Q 2
O1S O 0.32121(15) 0.0292(2) 0.00159(12) 0.0699(9) Uani 1 1 d D . . .
C1S C 0.2888(2) -0.0102(4) 0.02864(19) 0.0799(16) Uani 1 1 d D . . .
H1SA H 0.317051 -0.020327 0.063529 0.096 Uiso 1 1 calc R . . .
H1SB H 0.271413 -0.070499 0.014093 0.096 Uiso 1 1 calc R . . .
C2S C 0.2399(3) 0.0527(4) 0.0265(2) 0.0875(17) Uani 1 1 d D . . .
H2SA H 0.251553 0.087475 0.057845 0.105 Uiso 1 1 calc R . . .
H2SB H 0.201882 0.018154 0.020513 0.105 Uiso 1 1 calc R . . .
C3S C 0.2314(3) 0.1168(4) -0.0160(2) 0.112(3) Uani 1 1 d D . . .
H3SA H 0.219414 0.179252 -0.009643 0.135 Uiso 1 1 calc R . . .
H3SB H 0.200153 0.093089 -0.047376 0.135 Uiso 1 1 calc R . . .
C4S C 0.2954(3) 0.1177(4) -0.01769(18) 0.0806(16) Uani 1 1 d D . . .
H4SA H 0.292183 0.125799 -0.052051 0.097 Uiso 1 1 calc R . . .
H4SB H 0.320743 0.168158 0.003055 0.097 Uiso 1 1 calc R . . .

loop_
_atom_site_aniso_label
_atom_site_aniso_U_11
_atom_site_aniso_U_22
_atom_site_aniso_U_33
_atom_site_aniso_U_23
_atom_site_aniso_U_13
_atom_site_aniso_U_12
S1' 0.0219(4) 0.0277(4) 0.0256(4) 0.0017(3) 0.0079(3) -0.0008(3)
S2' 0.0373(5) 0.0343(5) 0.0371(5) -0.0057(4) 0.0174(4) -0.0072(4)
S3' 0.0371(5) 0.0398(5) 0.0365(5) 0.0030(4) 0.0099(4) -0.0102(4)
O1' 0.0323(13) 0.0288(12) 0.0390(14) 0.0076(10) 0.0134(11) 0.0058(10)
O2' 0.0257(12) 0.0438(14) 0.0303(13) -0.0024(11) 0.0065(10) -0.0108(10)
N1' 0.0338(15) 0.0260(14) 0.0236(14) 0.0011(12) 0.0124(12) 0.0019(12)
N2' 0.0280(14) 0.0256(14) 0.0357(16) 0.0041(12) 0.0174(12) 0.0036(12)
C1' 0.0250(16) 0.0264(16) 0.0254(17) 0.0002(14) 0.0096(14) -0.0019(13)
C2' 0.0258(17) 0.0287(17) 0.0311(19) -0.0015(14) 0.0113(14) -0.0009(14)
C3' 0.0320(18) 0.0297(17) 0.0291(18) -0.0026(14) 0.0163(15) -0.0016(14)
C4' 0.0315(17) 0.0198(15) 0.0270(18) -0.0033(13) 0.0093(14) -0.0025(14)
C5' 0.0259(17) 0.0289(17) 0.0285(18) 0.0033(14) 0.0111(14) 0.0068(14)
C6' 0.0247(16) 0.0213(15) 0.0253(17) 0.0015(13) 0.0087(14) 0.0018(13)
C7' 0.0262(16) 0.0206(15) 0.0258(17) -0.0004(13) 0.0100(14) -0.0009(13)
C8' 0.0280(17) 0.0252(16) 0.0286(18) 0.0025(14) 0.0119(14) 0.0024(14)
C9' 0.0282(17) 0.0194(15) 0.0334(18) 0.0021(14) 0.0140(15) -0.0015(13)
C10' 0.0337(19) 0.0279(17) 0.0294(18) 0.0002(14) 0.0158(15) -0.0054(14)
C11' 0.0288(17) 0.0313(18) 0.0246(17) 0.0032(14) 0.0092(14) -0.0020(14)
C12' 0.0235(16) 0.0226(15) 0.0262(17) 0.0038(13) 0.0076(14) 0.0002(13)
C13' 0.039(2) 0.0383(19) 0.0227(17) 0.0088(15) 0.0138(15) 0.0141(16)
C14' 0.069(3) 0.047(2) 0.030(2) 0.0137(18) 0.025(2) 0.025(2)
C15' 0.071(3) 0.074(3) 0.053(3) 0.026(3) 0.034(3) 0.046(3)
C16' 0.043(3) 0.106(4) 0.057(3) 0.024(3) 0.021(2) 0.037(3)
C17' 0.038(2) 0.084(3) 0.038(2) 0.005(2) 0.0130(18) 0.002(2)
C18' 0.0320(19) 0.050(2) 0.0270(19) 0.0066(17) 0.0103(15) 0.0087(17)
C19' 0.0328(18) 0.0273(17) 0.0263(17) 0.0035(14) 0.0114(14) -0.0008(14)
C20' 0.0348(18) 0.0292(18) 0.0248(17) 0.0025(14) 0.0125(14) 0.0032(15)
C21' 0.037(2) 0.039(2) 0.0299(19) 0.0050(16) 0.0103(16) -0.0080(16)
C22' 0.040(2) 0.052(2) 0.041(2) 0.0064(19) 0.0207(18) -0.0099(18)
C23' 0.043(2) 0.048(2) 0.037(2) 0.0025(18) 0.0246(18) 0.0073(18)
C24' 0.050(2) 0.0304(18) 0.0329(19) -0.0017(15) 0.0212(17) 0.0053(17)
C25' 0.109(4) 0.036(2) 0.049(3) 0.003(2) 0.034(3) 0.026(2)
C26' 0.063(3) 0.051(2) 0.047(2) -0.007(2) 0.021(2) -0.029(2)
C27' 0.0304(18) 0.0360(19) 0.040(2) 0.0124(16) 0.0203(16) 0.0150(16)
C28' 0.040(2) 0.044(2) 0.057(3) 0.0222(19) 0.032(2) 0.0178(18)
C29' 0.048(2) 0.071(3) 0.051(3) 0.034(2) 0.028(2) 0.034(2)
C30' 0.039(2) 0.095(4) 0.042(2) 0.019(2) 0.0138(19) 0.013(2)
C31' 0.035(2) 0.077(3) 0.046(2) 0.011(2) 0.0153(19) -0.001(2)
C32' 0.0268(18) 0.048(2) 0.033(2) 0.0131(17) 0.0104(16) 0.0065(16)
C33' 0.0238(16) 0.0318(18) 0.0338(19) 0.0064(15) 0.0107(15) 0.0003(14)
C34' 0.0294(18) 0.0262(17) 0.042(2) 0.0053(15) 0.0198(16) 0.0037(14)
C35' 0.046(2) 0.0311(19) 0.051(2) -0.0055(17) 0.0295(19) -0.0023(17)
C36' 0.057(2) 0.043(2) 0.045(2) -0.0104(18) 0.031(2) -0.0079(19)
C37' 0.046(2) 0.057(2) 0.036(2) 0.0060(19) 0.0217(18) -0.0052(19)
C38' 0.0303(18) 0.039(2) 0.043(2) 0.0140(18) 0.0136(16) -0.0028(16)
C39' 0.070(3) 0.040(2) 0.081(3) 0.027(2) 0.044(3) 0.019(2)
C40' 0.089(3) 0.040(2) 0.078(3) -0.022(2) 0.057(3) -0.022(2)
O3' 0.072(3) 0.083(4) 0.065(3) -0.001(3) 0.043(3) 0.010(3)
O4' 0.047(2) 0.073(2) 0.0350(18) -0.0027(17) 0.0196(15) -0.0237(18)
C41' 0.123(8) 0.074(6) 0.095(7) -0.007(6) 0.068(7) 0.013(6)
C42' 0.083(4) 0.115(5) 0.035(3) 0.005(3) 0.017(3) -0.059(4)
O3B' 0.021(3) 0.104(7) 0.073(5) -0.002(5) 0.009(3) 0.017(4)
C43' 0.073(9) 0.097(11) 0.081(10) -0.014(9) 0.009(8) 0.030(8)
S1 0.0210(4) 0.0346(4) 0.0268(4) -0.0051(4) 0.0064(3) -0.0008(3)
S2 0.0402(5) 0.0416(5) 0.0348(5) 0.0073(4) 0.0148(4) 0.0168(4)
S3 0.0361(5) 0.0289(4) 0.0438(5) 0.0067(4) 0.0150(4) 0.0054(4)
O1 0.0308(13) 0.0351(13) 0.0422(14) -0.0126(11) 0.0115(11) -0.0082(10)
O2 0.0250(12) 0.0491(15) 0.0303(13) 0.0016(11) 0.0054(10) 0.0096(11)
N1 0.0348(15) 0.0294(14) 0.0215(14) -0.0003(12) 0.0102(12) -0.0007(12)
N2 0.0252(14) 0.0256(14) 0.0342(15) -0.0027(12) 0.0160(12) 0.0000(11)
C1 0.0242(16) 0.0282(17) 0.0253(17) -0.0036(14) 0.0085(14) -0.0012(13)
C2 0.0223(16) 0.0340(18) 0.0317(19) 0.0046(15) 0.0101(14) 0.0003(14)
C3 0.0261(17) 0.0359(18) 0.0275(18) 0.0031(15) 0.0118(14) 0.0018(14)
C4 0.0295(17) 0.0241(16) 0.0216(16) 0.0031(13) 0.0082(14) 0.0036(14)
C5 0.0232(16) 0.0300(17) 0.0233(17) 0.0002(14) 0.0079(13) -0.0025(13)
C6 0.0252(16) 0.0224(15) 0.0275(17) 0.0006(14) 0.0098(14) 0.0013(13)
C7 0.0224(16) 0.0247(16) 0.0225(16) -0.0019(13) 0.0073(13) 0.0008(13)
C8 0.0241(16) 0.0256(16) 0.0264(17) -0.0019(14) 0.0097(14) 0.0016(13)
C9 0.0265(17) 0.0215(16) 0.0324(18) 0.0018(14) 0.0133(14) 0.0035(13)
C10 0.0334(19) 0.0317(18) 0.0276(18) -0.0016(14) 0.0154(15) 0.0029(15)
C11 0.0283(17) 0.0363(18) 0.0215(17) -0.0056(14) 0.0077(14) 0.0001(15)
C12 0.0211(16) 0.0320(17) 0.0255(17) -0.0022(14) 0.0052(13) 0.0004(14)
C13 0.0382(19) 0.0289(18) 0.0224(17) -0.0043(14) 0.0090(15) -0.0065(15)
C14 0.0368(19) 0.0336(19) 0.0287(18) -0.0029(15) 0.0106(15) -0.0049(16)
C15 0.034(2) 0.053(2) 0.042(2) -0.0006(19) 0.0059(17) -0.0040(18)
C16 0.038(2) 0.070(3) 0.050(3) -0.013(2) 0.0124(19) -0.021(2)
C17 0.055(3) 0.052(3) 0.042(2) -0.007(2) 0.015(2) -0.026(2)
C18 0.054(2) 0.037(2) 0.0291(19) -0.0058(16) 0.0150(17) -0.0131(18)
C19 0.040(2) 0.0301(18) 0.0303(19) -0.0003(15) 0.0164(16) 0.0016(15)
C20 0.0405(19) 0.0278(17) 0.0255(18) -0.0012(14) 0.0146(15) 0.0018(15)
C21 0.048(2) 0.042(2) 0.0303(19) 0.0048(16) 0.0194(17) 0.0119(18)
C22 0.055(3) 0.060(3) 0.048(2) 0.010(2) 0.033(2) 0.024(2)
C23 0.064(3) 0.066(3) 0.051(3) 0.016(2) 0.039(2) 0.016(2)
C24 0.059(2) 0.040(2) 0.041(2) 0.0126(18) 0.0260(19) 0.0110(19)
C25 0.075(3) 0.033(2) 0.044(2) 0.0024(18) 0.023(2) -0.010(2)
C26 0.068(3) 0.057(3) 0.049(2) 0.016(2) 0.032(2) 0.033(2)
C27 0.0259(17) 0.0384(19) 0.0343(19) -0.0077(16) 0.0176(15) -0.0089(15)
C28 0.040(2) 0.049(2) 0.051(2) -0.0236(19) 0.0312(19) -0.0225(18)
C29 0.047(3) 0.075(3) 0.067(3) -0.037(3) 0.039(2) -0.034(2)
C30 0.047(3) 0.108(4) 0.043(2) -0.028(3) 0.026(2) -0.032(3)
C31 0.028(2) 0.087(3) 0.042(2) 0.005(2) 0.0151(18) -0.001(2)
C32 0.0265(18) 0.052(2) 0.034(2) -0.0044(17) 0.0147(16) -0.0033(16)
C33 0.0274(17) 0.0328(18) 0.0307(18) 0.0014(15) 0.0119(15) 0.0047(14)
C34 0.0276(17) 0.0297(17) 0.0326(19) -0.0013(15) 0.0161(15) 0.0004(14)
C35 0.0351(19) 0.039(2) 0.042(2) 0.0094(17) 0.0207(17) 0.0105(16)
C36 0.042(2) 0.060(3) 0.040(2) 0.0155(19) 0.0238(18) 0.0147(19)
C37 0.038(2) 0.060(2) 0.033(2) -0.0002(18) 0.0192(17) 0.0108(19)
C38 0.0297(18) 0.045(2) 0.037(2) -0.0005(17) 0.0127(16) 0.0152(16)
C39 0.075(3) 0.034(2) 0.091(4) -0.023(2) 0.055(3) -0.010(2)
C40 0.062(3) 0.049(2) 0.066(3) 0.027(2) 0.041(2) 0.027(2)
O3 0.0373(19) 0.082(3) 0.071(3) -0.002(2) 0.0140(18) -0.0198(19)
O4 0.0456(18) 0.088(2) 0.0320(16) 0.0048(16) 0.0220(14) 0.0242(17)
C41 0.044(3) 0.094(5) 0.084(5) 0.007(4) 0.015(3) -0.008(3)
C42 0.049(3) 0.107(5) 0.036(3) -0.008(3) 0.017(2) 0.032(3)
O1S 0.087(2) 0.072(2) 0.067(2) 0.0048(18) 0.0475(19) 0.0012(19)
C1S 0.085(4) 0.106(4) 0.059(3) 0.022(3) 0.039(3) 0.009(3)
C2S 0.085(4) 0.078(4) 0.115(5) -0.028(4) 0.056(4) -0.014(3)
C3S 0.084(4) 0.088(5) 0.112(5) -0.019(4) -0.017(4) 0.032(4)
C4S 0.128(5) 0.063(3) 0.046(3) 0.010(2) 0.030(3) -0.009(3)

loop_
_atom_type_symbol
_atom_type_description
_atom_type_scat_dispersion_real
_atom_type_scat_dispersion_imag
_atom_type_scat_source
C C 0.0181 0.0091 'International Tables Vol C Tables 4.2.6.8 and 6.1.1.4'
H H 0.0000 0.0000 'International Tables Vol C Tables 4.2.6.8 and 6.1.1.4'
N N 0.0311 0.0180 'International Tables Vol C Tables 4.2.6.8 and 6.1.1.4'
O O 0.0492 0.0322 'International Tables Vol C Tables 4.2.6.8 and 6.1.1.4'
S S 0.3331 0.5567 'International Tables Vol C Tables 4.2.6.8 and 6.1.1.4'

loop_
_exptl_crystal_face_index_h
_exptl_crystal_face_index_k
_exptl_crystal_face_index_l
_exptl_crystal_face_perp_dist
0.00 1.00 0.00 0.1510
0.00 -1.00 0.00 0.1450
-1.00 0.00 1.00 0.0300
1.00 0.00 -1.00 0.0210
0.00 0.00 1.00 0.0220
0.00 0.00 -1.00 0.0130
1.00 0.00 1.00 0.0140
-1.00 0.00 -1.00 0.0200

loop_
_geom_angle_atom_site_label_1
_geom_angle_atom_site_label_2
_geom_angle_atom_site_label_3
_geom_angle
O1' S1' C1' 110.80(14)
O1' S1' C12' 111.19(14)
O2' S1' O1' 115.87(14)
O2' S1' C1' 112.15(14)
O2' S1' C12' 111.72(14)
C12' S1' C1' 92.85(14)
C18' S2' C19' 99.38(16)
C32' S3' C33' 99.03(17)
C4' N1' C13' 117.6(2)
C4' N1' C20' 118.2(3)
C20' N1' C13' 114.9(3)
C9' N2' C27' 118.8(3)
C9' N2' C34' 119.0(3)
C34' N2' C27' 114.3(3)
C2' C1' S1' 128.3(2)
C6' C1' S1' 111.0(2)
C6' C1' C2' 120.7(3)
C3' C2' C1' 118.5(3)
C2' C3' C4' 121.5(3)
N1' C4' C3' 121.3(3)
C5' C4' N1' 119.7(3)
C5' C4' C3' 118.9(3)
C6' C5' C4' 119.5(3)
C1' C6' C7' 112.6(3)
C5' C6' C1' 120.8(3)
C5' C6' C7' 126.6(3)
C8' C7' C6' 127.0(3)
C8' C7' C12' 120.5(3)
C12' C7' C6' 112.4(3)
C7' C8' C9' 119.6(3)
N2' C9' C8' 120.2(3)
N2' C9' C10' 120.7(3)
C8' C9' C10' 119.1(3)
C11' C10' C9' 121.2(3)
C10' C11' C12' 118.3(3)
C7' C12' S1' 111.1(2)
C7' C12' C11' 121.2(3)
C11' C12' S1' 127.7(2)
C14' C13' N1' 121.3(3)
C18' C13' N1' 118.1(3)
C18' C13' C14' 120.5(3)
C13' C14' C25' 120.9(4)
C15' C14' C13' 118.1(4)
C15' C14' C25' 120.9(4)
C16' C15' C14' 121.1(4)
C15' C16' C17' 121.4(4)
C15' C16' O3B' 119.0(6)
C17' C16' O3B' 119.5(6)
C16' C17' C18' 118.0(4)
C13' C18' S2' 119.2(3)
C13' C18' C17' 120.8(4)
C17' C18' S2' 120.0(3)
C20' C19' S2' 118.9(2)
C20' C19' C24' 120.6(3)
C24' C19' S2' 120.5(3)
C19' C20' N1' 118.3(3)
C19' C20' C21' 120.7(3)
C21' C20' N1' 121.1(3)
C20' C21' C26' 120.9(3)
C22' C21' C20' 117.6(3)
C22' C21' C26' 121.5(3)
C23' C22' C21' 121.5(3)
C22' C23' O3' 120.3(4)
C24' C23' C22' 121.0(3)
C24' C23' O3' 118.6(4)
C23' C24' C19' 118.5(3)
C28' C27' N2' 121.7(3)
C32' C27' N2' 117.9(3)
C32' C27' C28' 120.4(3)
C27' C28' C29' 117.5(4)
C27' C28' C39' 121.2(4)
C29' C28' C39' 121.3(4)
C30' C29' C28' 121.6(4)
C31' C30' C29' 120.1(4)
O4B' C30' C29' 119.6(6)
O4B' C30' C31' 119.4(7)
C30' C31' C32' 119.1(4)
C27' C32' S3' 119.0(3)
C27' C32' C31' 121.0(3)
C31' C32' S3' 120.0(3)
C34' C33' S3' 118.1(2)
C34' C33' C38' 120.7(3)
C38' C33' S3' 121.2(3)
C33' C34' N2' 119.0(3)
C33' C34' C35' 120.3(3)
C35' C34' N2' 120.7(3)
C34' C35' C40' 120.9(3)
C36' C35' C34' 118.1(3)
C36' C35' C40' 121.0(3)
C35' C36' C37' 121.4(3)
C38' C37' C36' 120.4(3)
O4' C37' C36' 114.4(4)
O4' C37' C38' 125.1(4)
C37' C38' C33' 118.8(3)
C23' O3' C41' 121.1(6)
C37' O4' C42' 116.1(4)
C43' O3B' C16' 120.2(9)
C30' O4B' C44' 122.1(14)
O1 S1 O2 115.77(14)
O1 S1 C1 111.25(15)
O1 S1 C12 111.96(14)
O2 S1 C1 111.54(14)
O2 S1 C12 111.24(15)
C12 S1 C1 92.84(15)
C32 S2 C33 99.33(16)
C19 S3 C14 99.43(16)
C4 N1 C13 118.4(3)
C4 N1 C20 118.8(3)
C13 N1 C20 115.0(3)
C9 N2 C27 118.3(3)
C9 N2 C34 119.4(3)
C34 N2 C27 115.6(2)
C2 C1 S1 127.9(2)
C2 C1 C6 121.0(3)
C6 C1 S1 111.1(2)
C3 C2 C1 119.1(3)
C2 C3 C4 120.8(3)
N1 C4 C3 120.7(3)
C5 C4 N1 120.0(3)
C5 C4 C3 119.3(3)
C6 C5 C4 119.7(3)
C1 C6 C7 112.5(3)
C5 C6 C1 120.0(3)
C5 C6 C7 127.5(3)
C8 C7 C6 127.3(3)
C8 C7 C12 120.4(3)
C12 C7 C6 112.3(3)
C7 C8 C9 119.6(3)
N2 C9 C10 120.2(3)
C8 C9 N2 120.8(3)
C8 C9 C10 119.0(3)
C11 C10 C9 120.7(3)
C10 C11 C12 119.1(3)
C7 C12 S1 111.3(2)
C11 C12 S1 127.8(2)
C11 C12 C7 121.0(3)
C14 C13 N1 118.2(3)
C14 C13 C18 120.3(3)
C18 C13 N1 121.5(3)
C13 C14 S3 119.2(3)
C13 C14 C15 121.2(3)
C15 C14 S3 119.6(3)
C14 C15 C16 117.8(4)
C17 C16 C15 121.0(4)
C17 C16 O3 112.9(4)
O3 C16 C15 126.1(4)
C16 C17 C18 121.0(4)
C13 C18 C25 121.5(3)
C17 C18 C13 118.5(4)
C17 C18 C25 120.1(3)
C20 C19 S3 119.1(3)
C24 C19 S3 120.8(3)
C24 C19 C20 120.1(3)
C19 C20 N1 118.1(3)
C19 C20 C21 121.5(3)
C21 C20 N1 120.5(3)
C20 C21 C26 121.8(3)
C22 C21 C20 117.7(3)
C22 C21 C26 120.5(3)
C23 C22 C21 120.8(3)
C22 C23 C24 121.0(4)
C22 C23 O3B 113.6(8)
C24 C23 O3B 123.9(8)
C19 C24 C23 118.7(3)
C28 C27 N2 121.6(3)
C32 C27 N2 117.3(3)
C32 C27 C28 121.1(3)
C27 C28 C39 122.0(3)
C29 C28 C27 117.9(4)
C29 C28 C39 120.1(4)
C28 C29 C30 121.6(4)
C29 C30 C31 120.7(4)
C29 C30 O4B 142.9(8)
C31 C30 O4B 93.7(8)
C30 C31 C32 118.7(4)
C27 C32 S2 119.3(3)
C27 C32 C31 119.8(3)
C31 C32 S2 120.8(3)
C34 C33 S2 118.1(2)
C38 C33 S2 120.2(3)
C38 C33 C34 121.7(3)
C33 C34 N2 118.4(3)
C33 C34 C35 120.1(3)
C35 C34 N2 121.4(3)
C34 C35 C40 120.5(3)
C36 C35 C34 118.4(3)
C36 C35 C40 121.1(3)
C35 C36 C37 121.2(3)
C36 C37 C38 120.5(3)
O4 C37 C36 115.4(3)
O4 C37 C38 124.1(3)
C33 C38 C37 117.9(3)
C16 O3 C41 116.1(4)
C37 O4 C42 117.5(3)
C43 O3B C23 135(2)
C44 O4B C30 137(2)
C6S C5S C7S 60(3)
C6S C5S C11S 14(3)
C11S C5S C7S 46.8(17)
C5S C6S C7S 88(3)
C5S C6S C10S 164(4)
C7S C6S C10S 105(3)
C11S C6S C5S 152(5)
C11S C6S C7S 64(3)
C11S C6S C10S 44(3)
C6S C7S C5S 31.5(14)
C6S C7S C8S 104(4)
C8S C7S C5S 135(3)
C11S C7S C5S 65.9(14)
C11S C7S C6S 34.6(16)
C11S C7S C8S 69(3)
C7S C8S C11S 48(2)
C9S C8S C7S 123(5)
C9S C8S C11S 75(4)
C8S C9S C10S 92(5)
C8S C9S C11S 54(3)
C10S C9S C11S 40(2)
C9S C10S C6S 112(3)
C11S C10S C6S 26.5(15)
C11S C10S C9S 86(3)
C5S C11S C8S 130(2)
C5S C11S C9S 177(3)
C6S C11S C5S 14(3)
C6S C11S C7S 81(3)
C6S C11S C8S 144(4)
C6S C11S C9S 164(4)
C6S C11S C10S 110(4)
C7S C11S C5S 67.2(14)
C7S C11S C8S 63(2)
C7S C11S C9S 113(3)
C8S C11S C9S 50(3)
C10S C11S C5S 124(2)
C10S C11S C7S 156(3)
C10S C11S C8S 101(3)
C10S C11S C9S 54(2)
C1S O1S C4S 109.6(4)
O1S C1S C2S 109.0(4)
C1S C2S C3S 105.2(5)
C2S C3S C4S 102.8(4)
O1S C4S C3S 104.6(4)

loop_
_geom_bond_atom_site_label_1
_geom_bond_atom_site_label_2
_geom_bond_distance
S1' O1' 1.440(2)
S1' O2' 1.440(2)
S1' C1' 1.761(3)
S1' C12' 1.755(3)
S2' C18' 1.767(4)
S2' C19' 1.774(3)
S3' C32' 1.764(3)
S3' C33' 1.769(3)
N1' C4' 1.405(4)
N1' C13' 1.436(4)
N1' C20' 1.434(4)
N2' C9' 1.399(4)
N2' C27' 1.444(4)
N2' C34' 1.432(4)
C1' C2' 1.394(4)
C1' C6' 1.387(4)
C2' C3' 1.377(4)
C3' C4' 1.407(4)
C4' C5' 1.401(4)
C5' C6' 1.376(4)
C6' C7' 1.485(4)
C7' C8' 1.380(4)
C7' C12' 1.389(4)
C8' C9' 1.403(4)
C9' C10' 1.406(4)
C10' C11' 1.390(4)
C11' C12' 1.391(4)
C13' C14' 1.398(5)
C13' C18' 1.384(5)
C14' C15' 1.389(6)
C14' C25' 1.508(6)
C15' C16' 1.371(7)
C16' C17' 1.385(6)
C16' O3B' 1.408(7)
C17' C18' 1.398(5)
C19' C20' 1.388(4)
C19' C24' 1.393(4)
C20' C21' 1.401(5)
C21' C22' 1.387(5)
C21' C26' 1.500(5)
C22' C23' 1.379(5)
C23' C24' 1.376(5)
C23' O3' 1.405(6)
C27' C28' 1.401(5)
C27' C32' 1.385(5)
C28' C29' 1.404(6)
C28' C39' 1.502(6)
C29' C30' 1.383(6)
C30' C31' 1.381(6)
C30' O4B' 1.352(13)
C31' C32' 1.392(5)
C33' C34' 1.384(4)
C33' C38' 1.388(5)
C34' C35' 1.401(5)
C35' C36' 1.378(5)
C35' C40' 1.503(5)
C36' C37' 1.383(5)
C37' C38' 1.380(5)
C37' O4' 1.356(4)
O3' C41' 1.455(10)
O4' C42' 1.441(6)
O3B' C43' 1.355(15)
O4B' C44' 1.37(2)
S1 O1 1.438(2)
S1 O2 1.443(2)
S1 C1 1.756(3)
S1 C12 1.755(3)
S2 C32 1.770(4)
S2 C33 1.772(3)
S3 C14 1.769(3)
S3 C19 1.766(3)
N1 C4 1.404(4)
N1 C13 1.438(4)
N1 C20 1.443(4)
N2 C9 1.403(4)
N2 C27 1.448(4)
N2 C34 1.432(4)
C1 C2 1.382(4)
C1 C6 1.395(4)
C2 C3 1.375(4)
C3 C4 1.408(4)
C4 C5 1.397(4)
C5 C6 1.379(4)
C6 C7 1.481(4)
C7 C8 1.381(4)
C7 C12 1.393(4)
C8 C9 1.399(4)
C9 C10 1.419(4)
C10 C11 1.381(4)
C11 C12 1.383(4)
C13 C14 1.385(5)
C13 C18 1.399(5)
C14 C15 1.396(5)
C15 C16 1.398(6)
C16 C17 1.378(6)
C16 O3 1.386(5)
C17 C18 1.390(5)
C18 C25 1.520(5)
C19 C20 1.389(5)
C19 C24 1.382(5)
C20 C21 1.391(5)
C21 C22 1.391(5)
C21 C26 1.499(5)
C22 C23 1.383(5)
C23 C24 1.386(5)
C23 O3B 1.484(17)
C27 C28 1.407(5)
C27 C32 1.377(5)
C28 C29 1.371(6)
C28 C39 1.493(6)
C29 C30 1.373(7)
C30 C31 1.387(6)
C30 O4B 1.584(19)
C31 C32 1.398(5)
C33 C34 1.387(4)
C33 C38 1.384(4)
C34 C35 1.390(5)
C35 C36 1.383(5)
C35 C40 1.502(5)
C36 C37 1.390(5)
C37 C38 1.391(5)
C37 O4 1.372(4)
O3 C41 1.419(7)
O4 C42 1.434(5)
O3B C43 1.465(19)
O4B C44 1.28(3)
C5S C6S 0.79(3)
C5S C7S 1.509(19)
C5S C11S 1.495(18)
C6S C7S 1.31(4)
C6S C10S 1.59(4)
C6S C11S 0.75(3)
C7S C8S 1.44(5)
C7S C11S 1.19(4)
C8S C9S 1.42(7)
C8S C11S 1.51(5)
C9S C10S 1.46(7)
C9S C11S 1.80(7)
C10S C11S 1.16(3)
O1S C1S 1.403(5)
O1S C4S 1.411(5)
C1S C2S 1.436(6)
C2S C3S 1.477(7)
C3S C4S 1.520(7)

loop_
_platon_squeeze_void_nr
_platon_squeeze_void_average_x
_platon_squeeze_void_average_y
_platon_squeeze_void_average_z
_platon_squeeze_void_volume
_platon_squeeze_void_count_electrons
_platon_squeeze_void_content
1 0.386 -0.005 0.316 153 39 'disordered THF molecule'
2 0.866 -0.141 0.322 162 40 'disordered THF molecule'
3 0.614 0.004 0.684 153 39 'disordered THF molecule'
4 0.134 0.140 0.678 161 40 'disordered THF molecule'
5 0.634 0.359 0.178 161 40 'disordered THF molecule'
6 0.114 0.495 0.184 153 39 'disordered THF molecule'
7 0.886 0.504 0.816 154 38 'disordered THF molecule'
8 0.366 0.641 0.822 161 40 'disordered THF molecule'
